data_4062318
_journal_name_full Organometallics
_journal_year 2003
_chemical_formula_moiety 'C76 H96 Mo O16 P2 Si8, 2(C H2 Cl2)'
_chemical_formula_sum 'C78 H100 Cl4 Mo O16 P2 Si8'
_chemical_formula_weight 1747.12
_space_group_IT_number 2
_space_group_name_Hall '-P 1'
_space_group_name_H-M_alt 'P -1'
_symmetry_cell_setting triclinic
_symmetry_Int_Tables_number 2
_symmetry_space_group_name_Hall '-P 1'
_symmetry_space_group_name_H-M 'P -1'
_cell_angle_alpha 73.275(1)
_cell_angle_beta 79.557(1)
_cell_angle_gamma 78.516(1)
_cell_formula_units_Z 2
_cell_length_a 13.5557(5)
_cell_length_b 17.5982(7)
_cell_length_c 19.2276(7)
_cell_measurement_temperature 100(1)
_cell_volume 4267.2(3)
_diffrn_ambient_temperature 100(1)
_exptl_crystal_density_diffrn 1.360
_cod_depositor_comments
;
The following automatic conversions were performed:
'_symmetry_cell_setting' value 'Triclinic' changed to 'triclinic'
according to '/home/saulius/struct/CIF-dictionaries/cif_core.dic'
dictionary named 'cif_core.dic' version 2.4.1 from 2010-06-29.

Automatic conversion script
Id: cif_fix_enum 1527 2010-12-29 10:47:43Z saulius 
;
_cod_database_code 4062318

loop_
_symmetry_equiv_pos_as_xyz
x,y,z
-x,-y,-z

loop_
_atom_site_aniso_label
_atom_site_aniso_U_11
_atom_site_aniso_U_22
_atom_site_aniso_U_33
_atom_site_aniso_U_23
_atom_site_aniso_U_13
_atom_site_aniso_U_12
Mo 0.0125(1) 0.0115(1) 0.0139(1) -0.0025(1) -0.0009(1) -0.0012(1)
P1 0.0133(2) 0.0121(2) 0.0131(2) -0.0019(2) -0.0012(2) -0.0025(2)
P2 0.0115(2) 0.0128(2) 0.0145(2) -0.0024(2) -0.0014(2) -0.0032(2)
Si1 0.0189(3) 0.0140(2) 0.0222(2) -0.0065(2) -0.0054(2) -0.0039(2)
Si2 0.0123(2) 0.0123(2) 0.0127(2) -0.0021(2) -0.0021(2) -0.0021(2)
Si3 0.0123(2) 0.0119(2) 0.0125(2) -0.0035(2) -0.0019(2) -0.0023(2)
Si4 0.0129(2) 0.0164(2) 0.0126(2) -0.0007(2) -0.0030(2) -0.0048(2)
Si5 0.0180(3) 0.0136(2) 0.0134(2) -0.0029(2) -0.0049(2) -0.0033(2)
Si6 0.0122(2) 0.0128(2) 0.0138(2) -0.0041(2) -0.0008(2) -0.0035(2)
Si7 0.0120(2) 0.0120(2) 0.0148(2) -0.0039(2) -0.0022(2) -0.0013(2)
Si8 0.0207(3) 0.0143(2) 0.0159(2) -0.0054(2) -0.0025(2) -0.0055(2)
O1 0.0138(6) 0.0159(6) 0.0152(5) -0.0044(5) 0.0002(4) -0.0034(5)
O2 0.0184(6) 0.0128(5) 0.0144(5) -0.0025(4) -0.0023(5) -0.0014(5)
O3 0.0156(6) 0.0155(6) 0.0202(6) -0.0029(5) -0.0058(5) -0.0044(5)
O4 0.0193(7) 0.0351(8) 0.0139(6) -0.0037(5) -0.0008(5) -0.0107(6)
O5 0.0167(7) 0.0180(6) 0.0189(6) -0.0043(5) -0.0052(5) -0.0030(5)
O6 0.0154(6) 0.0178(6) 0.0180(6) -0.0073(5) 0.0022(5) -0.0044(5)
O7 0.0133(6) 0.0154(6) 0.0181(6) -0.0024(5) -0.0008(5) -0.0049(5)
O8 0.0127(6) 0.0146(6) 0.0176(6) -0.0043(5) -0.0014(4) -0.0028(5)
O9 0.0184(7) 0.0164(6) 0.0196(6) -0.0054(5) -0.0053(5) -0.0034(5)
O10 0.0479(10) 0.0154(7) 0.0434(9) -0.0095(6) -0.0312(8) 0.0011(6)
O11 0.0141(6) 0.0165(6) 0.0153(6) -0.0055(5) -0.0010(4) -0.0024(5)
O12 0.0260(8) 0.0197(7) 0.0280(7) -0.0097(5) -0.0065(6) -0.0085(6)
O13 0.0234(8) 0.0210(7) 0.0402(9) -0.0002(6) -0.0028(6) -0.0082(6)
O14 0.0244(8) 0.0286(8) 0.0399(9) -0.0052(7) -0.0074(7) 0.0084(6)
O15 0.0394(9) 0.0371(9) 0.0202(7) -0.0120(6) 0.0033(6) -0.0039(7)
O16 0.0279(8) 0.0182(7) 0.0260(7) -0.0052(5) 0.0045(6) -0.0080(6)
C1 0.0166(9) 0.0137(8) 0.0203(8) 0.0010(7) -0.0071(7) -0.0043(7)
C2 0.0277(11) 0.0166(9) 0.0266(9) -0.0035(7) -0.0118(8) -0.0021(8)
C3 0.0440(14) 0.0141(9) 0.0456(13) -0.0039(9) -0.0254(11) -0.0026(9)
C4 0.0388(13) 0.0191(10) 0.0473(13) 0.0126(9) -0.0266(11) -0.0137(9)
C5 0.0281(12) 0.0346(12) 0.0327(11) 0.0151(9) -0.0102(9) -0.0180(10)
C6 0.0192(10) 0.0255(10) 0.0251(9) 0.0038(8) -0.0037(7) -0.0070(8)
C7 0.0155(8) 0.0167(8) 0.0142(7) -0.0050(6) -0.0004(6) -0.0036(7)
C8 0.0226(10) 0.0158(8) 0.0174(8) -0.0035(7) -0.0029(7) -0.0031(7)
C9 0.0253(10) 0.0237(9) 0.0179(8) -0.0048(7) -0.0067(7) -0.0017(8)
C10 0.0281(11) 0.0271(10) 0.0242(9) -0.0110(8) -0.0085(8) -0.0039(8)
C11 0.0294(11) 0.0187(9) 0.0302(10) -0.0097(8) -0.0087(8) -0.0033(8)
C12 0.0233(10) 0.0176(8) 0.0215(9) -0.0051(7) -0.0051(7) -0.0017(7)
C13 0.0152(9) 0.0129(7) 0.0184(8) -0.0024(6) -0.0046(6) -0.0028(6)
C14 0.0166(9) 0.0215(9) 0.0212(9) -0.0031(7) -0.0031(7) -0.0030(7)
C15 0.0170(10) 0.0268(10) 0.0332(10) -0.0042(8) -0.0069(8) -0.0058(8)
C16 0.0255(11) 0.0217(9) 0.0293(10) -0.0039(8) -0.0149(8) -0.0049(8)
C17 0.0283(11) 0.0207(9) 0.0208(9) -0.0057(7) -0.0084(8) -0.0025(8)
C18 0.0186(9) 0.0205(9) 0.0217(9) -0.0069(7) -0.0038(7) -0.0026(7)
C19 0.0144(8) 0.0141(8) 0.0164(8) -0.0041(6) -0.0047(6) -0.0016(6)
C20 0.0154(9) 0.0182(8) 0.0187(8) -0.0053(7) -0.0022(6) -0.0054(7)
C21 0.0139(9) 0.0214(9) 0.0230(9) -0.0087(7) -0.0030(7) -0.0011(7)
C22 0.0188(9) 0.0157(8) 0.0228(9) -0.0058(7) -0.0066(7) 0.0010(7)
C23 0.0208(9) 0.0152(8) 0.0194(8) -0.0009(7) -0.0041(7) -0.0056(7)
C24 0.0141(8) 0.0165(8) 0.0193(8) -0.0035(7) -0.0014(6) -0.0030(7)
C25 0.0179(9) 0.0211(9) 0.0252(9) -0.0081(7) -0.0044(7) -0.0023(7)
C26 0.0283(12) 0.0253(10) 0.0345(11) -0.0038(9) -0.0128(9) -0.0025(9)
C27 0.0320(13) 0.0387(13) 0.0336(12) 0.0048(10) -0.0107(10) -0.0044(10)
C28 0.0305(13) 0.0640(17) 0.0217(10) -0.0087(11) -0.0042(9) -0.0026(12)
C29 0.0399(14) 0.0546(16) 0.0322(12) -0.0266(12) -0.0027(10) -0.0053(12)
C30 0.0326(12) 0.0297(11) 0.0287(10) -0.0132(9) -0.0022(9) -0.0047(9)
C31 0.0318(11) 0.0181(9) 0.0306(10) -0.0089(8) -0.0142(9) -0.0004(8)
C32 0.0329(14) 0.0304(12) 0.0667(18) -0.0099(12) -0.0065(12) 0.0036(10)
C33 0.0405(17) 0.0441(16) 0.089(2) -0.0225(16) -0.0158(16) 0.0165(13)
C34 0.076(2) 0.0320(14) 0.074(2) -0.0041(14) -0.0301(19) 0.0236(15)
C35 0.082(3) 0.0347(15) 0.0573(19) 0.0055(13) -0.0111(17) 0.0105(15)
C36 0.0533(17) 0.0278(12) 0.0414(14) -0.0019(10) -0.0079(12) 0.0028(11)
C37 0.0142(8) 0.0187(8) 0.0167(8) -0.0049(7) -0.0037(6) -0.0011(7)
C38 0.0161(9) 0.0260(9) 0.0226(9) -0.0074(8) -0.0039(7) -0.0044(7)
C39 0.0178(10) 0.0317(11) 0.0387(12) -0.0139(9) -0.0099(8) 0.0013(8)
C40 0.0229(11) 0.0383(12) 0.0266(10) -0.0035(9) -0.0109(8) 0.0050(9)
C41 0.0211(10) 0.0199(9) 0.0214(9) -0.0016(7) -0.0060(7) 0.0004(7)
C42 0.0165(9) 0.0142(8) 0.0162(8) -0.0057(6) -0.0020(6) -0.0025(6)
C43 0.0235(10) 0.0154(8) 0.0232(9) -0.0045(7) -0.0037(7) -0.0032(7)
C44 0.0360(12) 0.0180(9) 0.0391(12) -0.0098(9) -0.0087(9) -0.0073(9)
C45 0.0292(11) 0.0273(10) 0.0327(11) -0.0121(9) -0.0084(9) -0.0113(9)
C46 0.0314(11) 0.0204(9) 0.0298(10) -0.0081(8) -0.0158(9) -0.0022(8)
C47 0.0170(9) 0.0244(9) 0.0179(8) -0.0011(7) -0.0051(7) -0.0012(7)
C48 0.0216(10) 0.0236(10) 0.0367(11) 0.0006(8) -0.0150(8) -0.0039(8)
C49 0.0270(11) 0.0294(11) 0.0329(11) 0.0026(9) -0.0151(9) -0.0035(9)
C50 0.0330(13) 0.0249(10) 0.0409(12) -0.0033(9) -0.0159(10) 0.0063(9)
C51 0.0333(12) 0.0190(9) 0.0412(12) -0.0089(9) -0.0203(10) 0.0018(8)
C52 0.0185(9) 0.0226(9) 0.0132(8) -0.0029(7) -0.0023(6) -0.0039(7)
C53 0.0256(11) 0.0338(11) 0.0195(9) 0.0014(8) -0.0093(8) -0.0100(9)
C54 0.0287(12) 0.0375(12) 0.0265(10) 0.0019(9) -0.0126(9) -0.0037(9)
C55 0.0458(15) 0.0298(12) 0.0439(14) -0.0044(10) -0.0227(12) 0.0039(10)
C56 0.0350(12) 0.0210(9) 0.0270(10) 0.0039(8) -0.0103(9) -0.0106(9)
C57 0.0160(9) 0.0167(8) 0.0197(8) -0.0055(7) 0.0017(7) -0.0062(7)
C58 0.0228(10) 0.0179(9) 0.0274(10) -0.0027(7) 0.0006(8) -0.0063(8)
C59 0.0341(12) 0.0215(10) 0.0437(13) -0.0122(9) 0.0077(10) -0.0129(9)
C60 0.0284(12) 0.0385(12) 0.0420(12) -0.0252(10) 0.0061(9) -0.0154(10)
C61 0.0205(10) 0.0305(10) 0.0286(10) -0.0080(8) -0.0022(8) -0.0110(8)
C62 0.0162(9) 0.0138(8) 0.0194(8) -0.0048(6) -0.0038(7) -0.0005(7)
C63 0.0161(9) 0.0173(8) 0.0262(9) -0.0059(7) -0.0010(7) 0.0017(7)
C64 0.0225(10) 0.0206(9) 0.0325(10) -0.0112(8) 0.0002(8) 0.0023(8)
C65 0.0250(10) 0.0162(8) 0.0285(10) -0.0075(7) -0.0036(8) -0.0023(7)
C66 0.0224(10) 0.0148(8) 0.0216(9) -0.0024(7) -0.0029(7) -0.0013(7)
C67 0.0612(18) 0.0525(16) 0.0404(14) -0.0331(13) 0.0279(13) -0.0381(14)
C68 0.0402(13) 0.0300(11) 0.0289(10) -0.0120(9) 0.0092(9) -0.0175(10)
C69 0.0349(13) 0.0321(12) 0.0364(12) -0.0127(10) 0.0088(10) -0.0114(10)
C72 0.0164(9) 0.0165(8) 0.0214(8) -0.0041(7) -0.0039(7) 0.0024(7)
C73 0.0209(10) 0.0195(9) 0.0215(9) -0.0042(7) -0.0001(7) -0.0026(7)
C74 0.0193(9) 0.0168(8) 0.0237(9) -0.0039(7) -0.0025(7) -0.0022(7)
C75 0.0149(9) 0.0180(8) 0.0160(8) -0.0043(7) 0.0005(6) 0.0000(7)
C76 0.0217(10) 0.0332(11) 0.0277(10) -0.0103(9) -0.0049(8) -0.0077(8)
C701 0.0276(17) 0.0336(17) 0.054(2) -0.0213(16) 0.0062(15) -0.0043(13)
C711 0.0365(17) 0.0203(13) 0.0340(15) -0.0107(11) 0.0014(12) -0.0038(12)
C712 0.028(5) 0.031(4) 0.014(3) -0.013(3) 0.005(3) -0.017(4)
C702 0.031(5) 0.058(7) 0.030(5) -0.032(5) 0.024(4) -0.027(5)
Cl1 0.0555(5) 0.0885(6) 0.0499(4) -0.0302(4) 0.0066(3) -0.0287(4)
Cl2 0.0817(6) 0.0548(4) 0.0531(4) -0.0123(4) 0.0086(4) -0.0126(4)
C77 0.0515(17) 0.0564(17) 0.0376(14) -0.0205(13) -0.0022(12) -0.0014(14)

loop_
_atom_site_label
_atom_site_type_symbol
_atom_site_thermal_displace_type
_atom_site_fract_x
_atom_site_fract_y
_atom_site_fract_z
_atom_site_occupancy
_atom_site_U_iso_or_equiv
_atom_site_calc_flag
_atom_site_refinement_flags
Mo Mo Uani 1.00606(1) 0.19091(1) 0.01207(1) 1.000 0.0131(1) . .
P1 P Uani 0.84207(3) 0.27453(3) -0.02737(2) 1.000 0.0132(1) . .
P2 P Uani 0.95416(3) 0.22488(3) 0.13279(2) 1.000 0.0131(1) . .
Si1 Si Uani 0.73871(4) 0.41515(3) 0.37189(3) 1.000 0.0175(1) . .
Si2 Si Uani 0.64913(4) 0.23851(3) 0.07552(2) 1.000 0.0126(1) . .
Si3 Si Uani 0.69040(4) 0.05995(3) 0.15900(2) 1.000 0.0121(1) . .
Si4 Si Uani 0.86166(4) 0.08142(3) 0.23691(3) 1.000 0.0141(1) . .
Si5 Si Uani 0.70531(4) 0.10685(3) 0.37266(3) 1.000 0.0147(1) . .
Si6 Si Uani 0.52803(4) 0.10074(3) 0.28697(3) 1.000 0.0127(1) . .
Si7 Si Uani 0.52358(4) 0.27907(3) 0.21959(3) 1.000 0.0129(1) . .
Si8 Si Uani 0.61570(4) 0.28384(3) 0.35809(3) 1.000 0.0162(1) . .
O1 O Uani 0.74652(9) 0.28511(7) 0.03526(7) 1.000 0.0150(3) . .
O2 O Uani 0.69097(10) 0.14318(7) 0.09438(7) 1.000 0.0156(3) . .
O3 O Uani 0.78934(10) 0.04598(7) 0.19997(7) 1.000 0.0167(3) . .
O4 O Uani 0.80612(11) 0.08855(9) 0.31685(7) 1.000 0.0226(4) . .
O5 O Uani 0.60559(10) 0.09391(8) 0.34440(7) 1.000 0.0176(4) . .
O6 O Uani 0.58909(10) 0.06910(8) 0.21748(7) 1.000 0.0168(3) . .
O7 O Uani 0.87193(10) 0.17430(7) 0.18934(7) 1.000 0.0158(3) . .
O8 O Uani 0.47827(9) 0.19503(7) 0.25743(7) 1.000 0.0149(3) . .
O9 O Uani 0.58008(10) 0.29831(8) 0.27854(7) 1.000 0.0175(4) . .
O10 O Uani 0.69299(13) 0.19941(8) 0.37522(9) 1.000 0.0328(5) . .
O11 O Uani 0.60822(10) 0.26674(7) 0.15008(7) 1.000 0.0151(3) . .
O12 O Uani 0.67839(11) 0.35416(8) 0.35239(8) 1.000 0.0227(4) . .
O13 O Uani 1.13658(12) 0.33238(9) -0.05534(9) 1.000 0.0294(5) . .
O14 O Uani 1.20448(12) 0.07407(9) 0.06095(9) 1.000 0.0332(5) . .
O15 O Uani 1.06373(13) 0.16892(10) -0.14745(8) 1.000 0.0325(5) . .
O16 O Uani 0.92510(11) 0.02309(8) 0.06217(8) 1.000 0.0246(4) . .
C1 C Uani 0.84992(14) 0.37951(10) -0.07448(10) 1.000 0.0171(5) . .
C2 C Uani 0.79349(16) 0.44229(11) -0.04704(11) 1.000 0.0232(6) . .
C3 C Uani 0.8035(2) 0.52165(12) -0.08496(14) 1.000 0.0331(7) . .
C4 C Uani 0.86732(19) 0.53865(13) -0.14987(14) 1.000 0.0355(7) . .
C5 C Uani 0.92331(18) 0.47659(14) -0.17788(13) 1.000 0.0342(7) . .
C6 C Uani 0.91556(16) 0.39731(13) -0.14003(11) 1.000 0.0249(6) . .
C7 C Uani 0.78311(14) 0.24520(11) -0.09263(9) 1.000 0.0153(4) . .
C8 C Uani 0.72452(15) 0.30266(11) -0.14218(10) 1.000 0.0187(5) . .
C9 C Uani 0.66923(16) 0.27947(12) -0.18472(10) 1.000 0.0222(5) . .
C10 C Uani 0.67142(17) 0.19855(13) -0.17832(11) 1.000 0.0249(6) . .
C11 C Uani 0.73076(17) 0.14061(12) -0.13005(11) 1.000 0.0248(6) . .
C12 C Uani 0.78632(15) 0.16384(11) -0.08777(10) 1.000 0.0207(5) . .
C13 C Uani 1.04869(14) 0.22023(10) 0.19165(10) 1.000 0.0155(5) . .
C14 C Uani 1.15134(15) 0.21849(11) 0.16488(10) 1.000 0.0202(5) . .
C15 C Uani 1.22026(16) 0.22047(13) 0.20967(12) 1.000 0.0256(6) . .
C16 C Uani 1.18716(16) 0.22388(12) 0.28127(11) 1.000 0.0244(6) . .
C17 C Uani 1.08491(16) 0.22595(12) 0.30853(11) 1.000 0.0227(6) . .
C18 C Uani 1.01561(15) 0.22467(11) 0.26398(10) 1.000 0.0199(5) . .
C19 C Uani 0.89222(14) 0.32784(10) 0.12966(9) 1.000 0.0147(5) . .
C20 C Uani 0.79573(14) 0.34555(11) 0.16635(10) 1.000 0.0169(5) . .
C21 C Uani 0.75300(14) 0.42507(11) 0.16378(10) 1.000 0.0190(5) . .
C22 C Uani 0.80718(15) 0.48705(11) 0.12487(10) 1.000 0.0190(5) . .
C23 C Uani 0.90417(15) 0.46986(11) 0.08911(10) 1.000 0.0186(5) . .
C24 C Uani 0.94632(14) 0.39036(11) 0.09128(10) 1.000 0.0169(5) . .
C25 C Uani 0.74378(15) 0.38584(12) 0.47304(11) 1.000 0.0209(5) . .
C26 C Uani 0.74585(17) 0.30584(13) 0.51493(12) 1.000 0.0293(6) . .
C27 C Uani 0.76006(19) 0.28283(16) 0.58833(13) 1.000 0.0371(7) . .
C28 C Uani 0.77459(19) 0.33952(18) 0.62129(12) 1.000 0.0399(8) . .
C29 C Uani 0.7731(2) 0.41868(17) 0.58164(13) 1.000 0.0395(8) . .
C30 C Uani 0.75645(18) 0.44191(14) 0.50822(12) 1.000 0.0294(6) . .
C31 C Uani 0.66927(17) 0.51956(12) 0.34258(12) 1.000 0.0255(6) . .
C32 C Uani 0.5745(2) 0.54372(16) 0.37630(17) 1.000 0.0452(9) . .
C33 C Uani 0.5220(3) 0.62149(19) 0.3521(2) 1.000 0.0592(10) . .
C34 C Uani 0.5647(3) 0.67484(18) 0.2937(2) 1.000 0.0647(11) . .
C35 C Uani 0.6606(3) 0.65290(18) 0.25843(19) 1.000 0.0643(13) . .
C36 C Uani 0.7124(2) 0.57586(15) 0.28319(15) 1.000 0.0435(8) . .
C37 C Uani 0.54926(14) 0.26233(11) 0.01547(10) 1.000 0.0165(5) . .
C38 C Uani 0.45156(15) 0.22571(12) 0.05172(11) 1.000 0.0210(5) . .
C39 C Uani 0.36462(16) 0.28174(13) 0.01151(13) 1.000 0.0283(6) . .
C40 C Uani 0.41303(17) 0.34980(14) -0.04528(12) 1.000 0.0307(6) . .
C41 C Uani 0.50931(15) 0.35189(12) -0.01505(11) 1.000 0.0217(5) . .
C42 C Uani 0.68722(14) -0.02256(10) 0.11853(9) 1.000 0.0153(5) . .
C43 C Uani 0.67254(16) -0.10461(11) 0.17196(10) 1.000 0.0207(5) . .
C44 C Uani 0.64249(19) -0.14988(12) 0.12344(13) 1.000 0.0296(6) . .
C45 C Uani 0.58113(17) -0.08563(13) 0.06744(12) 1.000 0.0273(6) . .
C46 C Uani 0.59736(17) -0.00377(12) 0.07358(12) 1.000 0.0256(6) . .
C47 C Uani 0.98233(15) 0.01135(12) 0.24540(10) 1.000 0.0206(5) . .
C48 C Uani 1.05213(17) 0.02009(13) 0.29791(12) 1.000 0.0276(6) . .
C49 C Uani 1.08430(18) -0.06559(13) 0.34530(12) 1.000 0.0307(6) . .
C50 C Uani 1.05833(19) -0.12217(14) 0.30696(14) 1.000 0.0342(7) . .
C51 C Uani 0.96027(18) -0.07645(12) 0.27629(13) 1.000 0.0298(6) . .
C52 C Uani 0.72452(14) 0.03782(11) 0.46321(9) 1.000 0.0184(5) . .
C53 C Uani 0.82617(16) 0.03967(13) 0.48760(11) 1.000 0.0265(6) . .
C54 C Uani 0.84904(18) -0.04308(14) 0.54125(12) 1.000 0.0321(7) . .
C55 C Uani 0.8149(2) -0.09992(15) 0.50744(15) 1.000 0.0402(8) . .
C56 C Uani 0.72588(18) -0.05141(12) 0.46678(12) 1.000 0.0281(6) . .
C57 C Uani 0.42975(14) 0.03669(11) 0.33043(10) 1.000 0.0173(5) . .
C58 C Uani 0.47760(16) -0.05125(11) 0.36500(11) 1.000 0.0234(6) . .
C59 C Uani 0.40520(19) -0.10245(13) 0.35423(13) 1.000 0.0328(7) . .
C60 C Uani 0.37669(18) -0.05915(14) 0.27801(13) 1.000 0.0331(7) . .
C61 C Uani 0.36217(16) 0.03038(13) 0.27511(12) 1.000 0.0256(6) . .
C62 C Uani 0.42193(14) 0.36388(10) 0.19031(10) 1.000 0.0164(5) . .
C63 C Uani 0.34432(15) 0.38382(11) 0.25607(11) 1.000 0.0207(5) . .
C64 C Uani 0.34427(16) 0.47266(12) 0.25055(12) 1.000 0.0256(6) . .
C65 C Uani 0.44926(16) 0.48868(11) 0.21050(11) 1.000 0.0230(5) . .
C66 C Uani 0.46644(15) 0.44331(11) 0.15123(10) 1.000 0.0203(5) . .
C67 C Uani 0.5110(2) 0.28108(17) 0.43361(15) 1.000 0.0472(9) . .
C68 C Uani 0.43519(19) 0.22306(14) 0.44449(12) 1.000 0.0322(7) . .
C69 C Uani 0.35542(19) 0.24353(14) 0.50719(13) 1.000 0.0345(7) . .
C72 C Uani 1.08542(14) 0.28419(11) -0.02880(10) 1.000 0.0188(5) . .
C73 C Uani 1.13337(15) 0.11867(12) 0.04333(10) 1.000 0.0213(5) . .
C74 C Uani 1.04197(15) 0.17430(11) -0.08860(11) 1.000 0.0204(5) . .
C75 C Uani 0.94732(14) 0.08589(11) 0.04613(10) 1.000 0.0170(5) . .
C76 C Uani 0.87088(16) 0.40636(13) 0.32435(12) 1.000 0.0263(6) . .
C701 C Uani 0.3513(3) 0.3339(2) 0.4932(2) 0.759(5) 0.0379(10) . .
C702 C Uani 0.3908(8) 0.2973(7) 0.5389(6) 0.241(5) 0.036(3) . .
C711 C Uani 0.4506(2) 0.35626(17) 0.44532(17) 0.759(5) 0.0304(9) . .
C712 C Uani 0.4978(7) 0.3051(5) 0.4976(4) 0.241(5) 0.022(2) . .
Cl1 Cl Uani 0.12827(7) 0.40096(6) 0.38024(4) 1.000 0.0613(3) . .
Cl2 Cl Uani 0.02438(8) 0.29371(5) 0.50158(5) 1.000 0.0656(3) . .
C77 C Uani 0.0441(2) 0.39278(18) 0.46204(15) 1.000 0.0482(9) . .
H2 H Uiso 0.74829 0.43125 -0.00271 1.000 0.0279 . .
H3 H Uiso 0.76586 0.56436 -0.06566 1.000 0.0397 . .
H4 H Uiso 0.87298 0.59284 -0.17545 1.000 0.0426 . .
H5 H Uiso 0.96696 0.48819 -0.22293 1.000 0.0410 . .
H6 H Uiso 0.95520 0.35488 -0.15886 1.000 0.0299 . .
H8 H Uiso 0.72253 0.35814 -0.14679 1.000 0.0225 . .
H9 H Uiso 0.62990 0.31906 -0.21821 1.000 0.0267 . .
H10 H Uiso 0.63265 0.18267 -0.20671 1.000 0.0300 . .
H11 H Uiso 0.73318 0.08522 -0.12609 1.000 0.0298 . .
H12 H Uiso 0.82690 0.12411 -0.05523 1.000 0.0248 . .
H14 H Uiso 1.17452 0.21594 0.11581 1.000 0.0243 . .
H15 H Uiso 1.29024 0.21947 0.19101 1.000 0.0307 . .
H16 H Uiso 1.23448 0.22482 0.31180 1.000 0.0293 . .
H17 H Uiso 1.06228 0.22825 0.35773 1.000 0.0273 . .
H18 H Uiso 0.94552 0.22681 0.28260 1.000 0.0238 . .
H20 H Uiso 0.75885 0.30333 0.19325 1.000 0.0203 . .
H21 H Uiso 0.68688 0.43697 0.18858 1.000 0.0228 . .
H22 H Uiso 0.77770 0.54122 0.12280 1.000 0.0228 . .
H23 H Uiso 0.94162 0.51207 0.06329 1.000 0.0224 . .
H24 H Uiso 1.01245 0.37858 0.06644 1.000 0.0203 . .
H26 H Uiso 0.73733 0.26641 0.49252 1.000 0.0352 . .
H27 H Uiso 0.75981 0.22852 0.61580 1.000 0.0445 . .
H28 H Uiso 0.78561 0.32386 0.67120 1.000 0.0478 . .
H29 H Uiso 0.78328 0.45742 0.60423 1.000 0.0475 . .
H30 H Uiso 0.75373 0.49679 0.48178 1.000 0.0353 . .
H32 H Uiso 0.54398 0.50679 0.41697 1.000 0.0542 . .
H33 H Uiso 0.45668 0.63695 0.37645 1.000 0.0710 . .
H34 H Uiso 0.52881 0.72740 0.27694 1.000 0.0777 . .
H35 H Uiso 0.69039 0.69024 0.21774 1.000 0.0770 . .
H36 H Uiso 0.77835 0.56106 0.25945 1.000 0.0522 . .
H37 H Uiso 0.57809 0.23972 -0.02738 1.000 0.0198 . .
H38 H Uiso 0.45812 0.17065 0.04617 1.000 0.0252 . .
H38' H Uiso 0.43852 0.22344 0.10458 1.000 0.0252 . .
H39 H Uiso 0.33304 0.25209 -0.01295 1.000 0.0340 . .
H39' H Uiso 0.31173 0.30363 0.04653 1.000 0.0340 . .
H40 H Uiso 0.43005 0.33827 -0.09388 1.000 0.0369 . .
H40' H Uiso 0.36666 0.40162 -0.04986 1.000 0.0369 . .
H41 H Uiso 0.49332 0.38041 0.02408 1.000 0.0260 . .
H41' H Uiso 0.55921 0.37821 -0.05430 1.000 0.0260 . .
H42 H Uiso 0.75186 -0.02984 0.08490 1.000 0.0183 . .
H43 H Uiso 0.73619 -0.13260 0.19217 1.000 0.0248 . .
H43' H Uiso 0.61813 -0.09866 0.21287 1.000 0.0248 . .
H44 H Uiso 0.60062 -0.19093 0.15332 1.000 0.0355 . .
H44' H Uiso 0.70370 -0.17682 0.09811 1.000 0.0355 . .
H45 H Uiso 0.60574 -0.09153 0.01726 1.000 0.0327 . .
H45' H Uiso 0.50817 -0.09078 0.07890 1.000 0.0327 . .
H46 H Uiso 0.53555 0.02247 0.09892 1.000 0.0307 . .
H46' H Uiso 0.61394 0.03217 0.02440 1.000 0.0307 . .
H47 H Uiso 1.02200 0.01661 0.19550 1.000 0.0247 . .
H48 H Uiso 1.11247 0.04355 0.26953 1.000 0.0331 . .
H48' H Uiso 1.01478 0.05528 0.32917 1.000 0.0331 . .
H49 H Uiso 1.15802 -0.07548 0.34859 1.000 0.0369 . .
H49' H Uiso 1.04680 -0.07317 0.39541 1.000 0.0369 . .
H50 H Uiso 1.04707 -0.17426 0.34197 1.000 0.0410 . .
H50' H Uiso 1.11284 -0.13185 0.26719 1.000 0.0410 . .
H51 H Uiso 0.90140 -0.07983 0.31534 1.000 0.0357 . .
H51' H Uiso 0.94680 -0.09767 0.23709 1.000 0.0357 . .
H52 H Uiso 0.66803 0.05373 0.50010 1.000 0.0220 . .
H53 H Uiso 0.88034 0.04754 0.44525 1.000 0.0317 . .
H53' H Uiso 0.81947 0.08317 0.51208 1.000 0.0317 . .
H54 H Uiso 0.92246 -0.05755 0.54567 1.000 0.0386 . .
H54' H Uiso 0.81059 -0.04405 0.59038 1.000 0.0386 . .
H55 H Uiso 0.79311 -0.14668 0.54598 1.000 0.0483 . .
H55' H Uiso 0.87098 -0.11959 0.47303 1.000 0.0483 . .
H56 H Uiso 0.66122 -0.06906 0.49329 1.000 0.0338 . .
H56' H Uiso 0.73509 -0.05889 0.41677 1.000 0.0338 . .
H57 H Uiso 0.38531 0.05901 0.36974 1.000 0.0208 . .
H58 H Uiso 0.54667 -0.06433 0.33969 1.000 0.0282 . .
H58' H Uiso 0.48150 -0.05980 0.41769 1.000 0.0282 . .
H59 H Uiso 0.43955 -0.15810 0.35635 1.000 0.0393 . .
H59' H Uiso 0.34455 -0.10380 0.39176 1.000 0.0393 . .
H60 H Uiso 0.31320 -0.07412 0.27107 1.000 0.0397 . .
H60' H Uiso 0.43150 -0.07234 0.23968 1.000 0.0397 . .
H61 H Uiso 0.28998 0.05048 0.28956 1.000 0.0307 . .
H61' H Uiso 0.38399 0.06219 0.22505 1.000 0.0307 . .
H62 H Uiso 0.38477 0.35088 0.15583 1.000 0.0197 . .
H63 H Uiso 0.27570 0.37495 0.25263 1.000 0.0248 . .
H63' H Uiso 0.36543 0.34941 0.30324 1.000 0.0248 . .
H64 H Uiso 0.29015 0.50755 0.22248 1.000 0.0307 . .
H64' H Uiso 0.33389 0.48220 0.29984 1.000 0.0307 . .
H65 H Uiso 0.50164 0.46753 0.24400 1.000 0.0276 . .
H65' H Uiso 0.44993 0.54686 0.18855 1.000 0.0276 . .
H66 H Uiso 0.53971 0.43156 0.13364 1.000 0.0244 . .
H66' H Uiso 0.43039 0.47485 0.10910 1.000 0.0244 . .
H68 H Uiso 0.46863 0.16646 0.45847 1.000 0.0386 . .
H68' H Uiso 0.40400 0.23239 0.39942 1.000 0.0386 . .
H76 H Uiso 0.90641 0.35176 0.34244 1.000 0.0395 . .
H76' H Uiso 0.90629 0.44494 0.33401 1.000 0.0395 . .
H76" H Uiso 0.86970 0.41775 0.27150 1.000 0.0395 . .
H77 H Uiso 0.07207 0.41199 0.49685 1.000 0.0579 . .
H77' H Uiso -0.02169 0.42722 0.45181 1.000 0.0579 . .
H671 H Uiso 0.54641 0.25888 0.47819 1.000 0.0567 . .
H691 H Uiso 0.28859 0.23048 0.50472 1.000 0.0415 . .
H691' H Uiso 0.37699 0.21423 0.55559 1.000 0.0415 . .
H701 H Uiso 0.34450 0.34821 0.54021 0.759(5) 0.0454 . .
H701' H Uiso 0.29222 0.36334 0.46779 0.759(5) 0.0454 . .
H702 H Uiso 0.39299 0.27405 0.59212 0.241(5) 0.0434 . .
H702' H Uiso 0.34636 0.35016 0.53106 0.241(5) 0.0434 . .
H711 H Uiso 0.43604 0.39443 0.39793 0.759(5) 0.0364 . .
H711' H Uiso 0.48748 0.38149 0.47043 0.759(5) 0.0364 . .
H712 H Uiso 0.50865 0.36169 0.48568 0.241(5) 0.0266 . .
H712' H Uiso 0.54880 0.27164 0.52925 0.241(5) 0.0266 . .

loop_
_geom_bond_atom_site_label_1
_geom_bond_atom_site_label_2
_geom_bond_distance
_geom_bond_site_symmetry_1
_geom_bond_site_symmetry_2
_geom_bond_publ_flag
Mo P1 2.5196(5) . . yes
Mo P2 2.5059(5) . . yes
Mo C72 2.031(2) . . yes
Mo C73 2.005(2) . . yes
Mo C74 1.999(2) . . yes
Mo C75 2.044(2) . . yes
Cl1 C77 1.755(3) . . yes
Cl2 C77 1.743(3) . . yes
P1 C1 1.8235(19) . . yes
P1 O1 1.6217(13) . . yes
P1 C7 1.8386(19) . . yes
P2 C13 1.833(2) . . yes
P2 O7 1.6173(14) . . yes
P2 C19 1.8280(19) . . yes
Si1 C25 1.874(2) . . yes
Si1 C31 1.867(2) . . yes
Si1 O12 1.6289(16) . . yes
Si1 C76 1.857(2) . . yes
Si2 O2 1.6165(14) . . yes
Si2 O1 1.6462(14) . . yes
Si2 C37 1.845(2) . . yes
Si2 O11 1.6191(13) . . yes
Si3 O3 1.6187(15) . . yes
Si3 O6 1.6225(14) . . yes
Si3 O2 1.6257(13) . . yes
Si3 C42 1.8448(18) . . yes
Si4 O4 1.6121(14) . . yes
Si4 O3 1.6141(15) . . yes
Si4 C47 1.844(2) . . yes
Si4 O7 1.6467(14) . . yes
Si5 O5 1.6231(15) . . yes
Si5 O4 1.6170(16) . . yes
Si5 O10 1.6182(16) . . yes
Si5 C52 1.8428(18) . . yes
Si6 O5 1.6228(15) . . yes
Si6 C57 1.843(2) . . yes
Si6 O8 1.6376(14) . . yes
Si6 O6 1.6199(14) . . yes
Si7 O11 1.6315(14) . . yes
Si7 C62 1.8498(19) . . yes
Si7 O9 1.6201(15) . . yes
Si7 O8 1.6353(14) . . yes
Si8 O12 1.6039(16) . . yes
Si8 O9 1.6224(14) . . yes
Si8 O10 1.6240(16) . . yes
Si8 C67 1.834(3) . . yes
O13 C72 1.148(3) . . yes
O14 C73 1.151(3) . . yes
O15 C74 1.143(3) . . yes
O16 C75 1.145(2) . . yes
